data_4504834
loop_
_publ_author_name
'Ballabh, Amar'
'Trivedi, Darshak R.'
'Dastidar, Parthasarathi'

_publ_section_title
;
 Ascertaining the 1D Hydrogen-Bonded Network in Organic Ionic Solids
;
_journal_issue 4
_journal_name_full 'Crystal Growth &amp; Design'
_journal_page_first 1545
_journal_paper_doi 10.1021/cg050020i
_journal_volume 5
_journal_year 2005
_chemical_formula_sum 'C19 H32 N O3.5'
_chemical_formula_weight 330.46
_chemical_name_systematic
; 
 ? 
;
_space_group_IT_number 2
_symmetry_cell_setting triclinic
_symmetry_space_group_name_Hall '-P 1'
_symmetry_space_group_name_H-M 'P -1'
_atom_sites_solution_hydrogens geom
_atom_sites_solution_primary direct
_atom_sites_solution_secondary difmap
_audit_creation_method SHELXL-97
_cell_angle_alpha 113.32(2)
_cell_angle_beta 97.01(2)
_cell_angle_gamma 89.95(2)
_cell_formula_units_Z 2
_cell_length_a 9.557(2)
_cell_length_b 9.922(3)
_cell_length_c 10.700(3)
_cell_measurement_reflns_used 25
_cell_measurement_temperature 293(2)
_cell_measurement_theta_max 12
_cell_measurement_theta_min 8
_cell_volume 923.5(5)
_computing_cell_refinement CAD4-PC
_computing_data_collection CAD4-PC
_computing_data_reduction NRCVAX
_computing_molecular_graphics 'PLATON, MERCURY 1.2'
_computing_structure_refinement 'SHELXL-97 (Sheldrick, 1997)'
_computing_structure_solution 'SHELXS-97 (Sheldrick, 1990)'
_diffrn_ambient_temperature 293(2)
_diffrn_measured_fraction_theta_full 1.000
_diffrn_measured_fraction_theta_max 1.000
_diffrn_measurement_device_type CAD4
_diffrn_measurement_method 'OMEGA TWO THETA'
_diffrn_radiation_monochromator graphite
_diffrn_radiation_source 'fine-focus sealed tube'
_diffrn_radiation_type 'Mo K\a'
_diffrn_radiation_wavelength 0.70930
_diffrn_reflns_av_R_equivalents 0.0000
_diffrn_reflns_av_sigmaI/netI 0.0401
_diffrn_reflns_limit_h_max 10
_diffrn_reflns_limit_h_min -10
_diffrn_reflns_limit_k_max 10
_diffrn_reflns_limit_k_min 0
_diffrn_reflns_limit_l_max 10
_diffrn_reflns_limit_l_min -11
_diffrn_reflns_number 2414
_diffrn_reflns_theta_full 22.43
_diffrn_reflns_theta_max 22.43
_diffrn_reflns_theta_min 2.09
_diffrn_standards_decay_% NIL
_diffrn_standards_interval_time 1HR
_diffrn_standards_number 3
_exptl_absorpt_coefficient_mu 0.081
_exptl_crystal_colour COLOURLESS
_exptl_crystal_density_diffrn 1.188
_exptl_crystal_density_method 'not measured'
_exptl_crystal_description PLATE
_exptl_crystal_F_000 362
_exptl_crystal_size_max 0.45mm
_exptl_crystal_size_mid 0.31mm
_exptl_crystal_size_min 0.13mm
_refine_diff_density_max 0.339
_refine_diff_density_min -0.483
_refine_diff_density_rms 0.070
_refine_ls_extinction_method none
_refine_ls_goodness_of_fit_ref 1.156
_refine_ls_hydrogen_treatment mixed
_refine_ls_matrix_type full
_refine_ls_number_parameters 190
_refine_ls_number_reflns 2414
_refine_ls_number_restraints 0
_refine_ls_restrained_S_all 1.156
_refine_ls_R_factor_all 0.1157
_refine_ls_R_factor_gt 0.0864
_refine_ls_shift/su_max 0.000
_refine_ls_shift/su_mean 0.000
_refine_ls_structure_factor_coef Fsqd
_refine_ls_weighting_details 'calc w=1/[\s^2^(Fo^2^)+(0.2000P)^2^+0.0000P] where P=(Fo^2^+2Fc^2^)/3'
_refine_ls_weighting_scheme calc
_refine_ls_wR_factor_gt 0.2722
_refine_ls_wR_factor_ref 0.2997
_reflns_number_gt 1570
_reflns_number_total 2414
_reflns_threshold_expression >2sigma(I)
_cod_data_source_file 11_FINAL.cif
_cod_data_source_block ab04661
_cod_depositor_comments
;
The following automatic conversions were performed:

'_symmetry_cell_setting' value 'TRICLINIC' changed to 'triclinic'
according to /home/saulius/struct/CIF-dictionaries/cif_core.dic
dictionary named 'cif_core.dic' version 2.4.1 from 2010-06-29.

Automatic conversion script
Id: cif_fix_values 1715 2011-07-08 13:25:40Z adriana 
;
_cod_original_cell_volume 923.5(4)
_cod_original_formula_sum 'C19 H32 N O3.50'
_cod_database_code 4504834

loop_
_symmetry_equiv_pos_as_xyz
'x, y, z'
'-x, -y, -z'

loop_
_atom_site_label
_atom_site_type_symbol
_atom_site_fract_x
_atom_site_fract_y
_atom_site_fract_z
_atom_site_U_iso_or_equiv
_atom_site_adp_type
_atom_site_occupancy
_atom_site_symmetry_multiplicity
_atom_site_calc_flag
_atom_site_refinement_flags
N1 N -0.0471(4) 0.4183(3) 0.1472(3) 0.0451(10) Uani 1 1 d .
H1A H -0.1010 0.4110 0.0695 0.054 Uiso 1 1 calc R
H1B H 0.0151 0.4951 0.1706 0.054 Uiso 1 1 calc R
O1 O 0.2421(4) 0.6412(3) 0.0813(3) 0.0784(12) Uani 1 1 d .
O2 O 0.1426(4) 0.6520(3) 0.2617(3) 0.0701(11) Uani 1 1 d .
C1 C 0.2380(6) 0.6916(4) 0.2086(4) 0.0563(13) Uani 1 1 d .
C2 C 0.3419(4) 0.8073(4) 0.2985(4) 0.0446(11) Uani 1 1 d .
C3 C 0.3579(5) 0.8557(4) 0.4403(4) 0.0478(12) Uani 1 1 d .
H3 H 0.3015 0.8096 0.4783 0.057 Uiso 1 1 calc R
C4 C 0.4513(4) 0.9669(4) 0.5279(4) 0.0402(10) Uani 1 1 d .
C5 C 0.4673(5) 1.0191(4) 0.6736(4) 0.0481(12) Uani 1 1 d .
H5 H 0.4109 0.9752 0.7135 0.058 Uiso 1 1 calc R
C6 C 0.4408(5) 0.8723(4) 0.2448(4) 0.0484(12) Uani 1 1 d .
H6 H 0.4405 0.8373 0.1502 0.058 Uiso 1 1 calc R
C1' C 0.0358(5) 0.2822(4) 0.1132(4) 0.0495(11) Uani 1 1 d .
H1' H -0.0311 0.1972 0.0835 0.059 Uiso 1 1 calc R
C2' C 0.1329(6) 0.2855(6) 0.2359(5) 0.0737(16) Uani 1 1 d .
H2A H 0.0779 0.2871 0.3068 0.088 Uiso 1 1 calc R
H2B H 0.1943 0.3740 0.2725 0.088 Uiso 1 1 calc R
C3' C 0.2217(7) 0.1506(7) 0.1953(6) 0.0907(19) Uani 1 1 d .
H3A H 0.2888 0.1579 0.2736 0.109 Uiso 1 1 calc R
H3B H 0.1606 0.0633 0.1697 0.109 Uiso 1 1 calc R
C4' C 0.3006(7) 0.1358(7) 0.0767(7) 0.096(2) Uani 1 1 d .
H4A H 0.3697 0.2175 0.1056 0.115 Uiso 1 1 calc R
H4B H 0.3508 0.0458 0.0503 0.115 Uiso 1 1 calc R
C5' C 0.2024(7) 0.1335(6) -0.0445(5) 0.0803(17) Uani 1 1 d .
H5A H 0.1411 0.0449 -0.0808 0.096 Uiso 1 1 calc R
H5B H 0.2567 0.1318 -0.1159 0.096 Uiso 1 1 calc R
C6' C 0.1130(5) 0.2674(5) -0.0049(4) 0.0545(12) Uani 1 1 d .
H6A H 0.1734 0.3551 0.0198 0.065 Uiso 1 1 calc R
H6B H 0.0454 0.2591 -0.0832 0.065 Uiso 1 1 calc R
C7' C -0.1414(5) 0.4565(4) 0.2574(4) 0.0449(11) Uani 1 1 d .
H7' H -0.0817 0.4766 0.3447 0.054 Uiso 1 1 calc R
C8' C -0.2468(6) 0.3335(5) 0.2338(5) 0.0661(14) Uani 1 1 d .
H8A H -0.1975 0.2488 0.2359 0.079 Uiso 1 1 calc R
H8B H -0.3017 0.3051 0.1440 0.079 Uiso 1 1 calc R
C9' C -0.3451(7) 0.3819(6) 0.3441(6) 0.0827(18) Uani 1 1 d .
H9A H -0.4169 0.3044 0.3237 0.099 Uiso 1 1 calc R
H9B H -0.2915 0.3985 0.4324 0.099 Uiso 1 1 calc R
C10' C -0.4157(7) 0.5217(6) 0.3521(7) 0.089(2) Uani 1 1 d .
H10A H -0.4768 0.5025 0.2669 0.107 Uiso 1 1 calc R
H10B H -0.4738 0.5524 0.4260 0.107 Uiso 1 1 calc R
C11' C -0.3089(6) 0.6422(6) 0.3767(5) 0.0729(16) Uani 1 1 d .
H11A H -0.2542 0.6682 0.4663 0.087 Uiso 1 1 calc R
H11B H -0.3569 0.7283 0.3766 0.087 Uiso 1 1 calc R
C12' C -0.2107(5) 0.5964(4) 0.2679(4) 0.0536(12) Uani 1 1 d .
H12A H -0.2638 0.5819 0.1799 0.064 Uiso 1 1 calc R
H12B H -0.1387 0.6741 0.2902 0.064 Uiso 1 1 calc R

loop_
_atom_site_aniso_label
_atom_site_aniso_U_11
_atom_site_aniso_U_22
_atom_site_aniso_U_33
_atom_site_aniso_U_23
_atom_site_aniso_U_13
_atom_site_aniso_U_12
N1 0.069(2) 0.0315(17) 0.0333(17) 0.0110(13) 0.0073(16) 0.0015(16)
O1 0.119(3) 0.058(2) 0.041(2) 0.0039(15) 0.0035(18) -0.018(2)
O2 0.084(2) 0.053(2) 0.058(2) 0.0058(16) 0.0126(19) -0.0248(18)
C1 0.086(4) 0.035(2) 0.038(2) 0.0063(19) 0.002(2) 0.010(2)
C2 0.065(3) 0.028(2) 0.037(2) 0.0082(17) 0.007(2) 0.0075(19)
C3 0.080(3) 0.026(2) 0.042(2) 0.0151(18) 0.019(2) 0.008(2)
C4 0.065(3) 0.0208(19) 0.033(2) 0.0081(15) 0.0111(18) 0.0070(18)
C5 0.081(3) 0.029(2) 0.033(2) 0.0086(17) 0.016(2) 0.001(2)
C6 0.076(3) 0.037(2) 0.030(2) 0.0092(18) 0.013(2) 0.014(2)
C1' 0.063(3) 0.031(2) 0.054(3) 0.0127(18) 0.020(2) 0.004(2)
C2' 0.100(4) 0.072(3) 0.062(3) 0.035(3) 0.026(3) 0.032(3)
C3' 0.113(5) 0.092(4) 0.086(4) 0.050(3) 0.030(3) 0.051(4)
C4' 0.108(5) 0.095(4) 0.104(5) 0.050(4) 0.049(4) 0.056(4)
C5' 0.105(5) 0.064(3) 0.076(4) 0.023(3) 0.047(3) 0.027(3)
C6' 0.070(3) 0.045(2) 0.049(2) 0.016(2) 0.023(2) 0.010(2)
C7' 0.058(3) 0.040(2) 0.036(2) 0.0137(17) 0.0096(19) 0.007(2)
C8' 0.084(4) 0.051(3) 0.079(3) 0.035(2) 0.033(3) 0.012(3)
C9' 0.097(4) 0.074(3) 0.111(4) 0.060(3) 0.059(4) 0.028(3)
C10' 0.098(4) 0.096(4) 0.120(5) 0.075(4) 0.071(4) 0.047(4)
C11' 0.099(4) 0.063(3) 0.070(3) 0.034(3) 0.036(3) 0.038(3)
C12' 0.071(3) 0.043(2) 0.050(2) 0.0197(19) 0.017(2) 0.006(2)

loop_
_atom_type_symbol
_atom_type_description
_atom_type_scat_dispersion_real
_atom_type_scat_dispersion_imag
_atom_type_scat_source
C C 0.0033 0.0016 'International Tables Vol C Tables 4.2.6.8 and 6.1.1.4'
N N 0.0061 0.0033 'International Tables Vol C Tables 4.2.6.8 and 6.1.1.4'
O O 0.0106 0.0060 'International Tables Vol C Tables 4.2.6.8 and 6.1.1.4'
H H 0.0000 0.0000 'International Tables Vol C Tables 4.2.6.8 and 6.1.1.4'

loop_
_geom_angle_atom_site_label_1
_geom_angle_atom_site_label_2
_geom_angle_atom_site_label_3
_geom_angle
_geom_angle_site_symmetry_1
_geom_angle_site_symmetry_3
C1' N1 C7' 119.8(3) . .
C1' N1 H1A 107.4 . .
C7' N1 H1A 107.4 . .
C1' N1 H1B 107.4 . .
C7' N1 H1B 107.4 . .
H1A N1 H1B 106.9 . .
O2 O2 C1 0(10) 1 .
O1 C1 O2 122.9(4) . 1
O1 C1 O2 122.9(4) . .
O2 C1 O2 0.0(3) 1 .
O1 C1 C2 118.5(5) . .
O2 C1 C2 118.5(4) 1 .
O2 C1 C2 118.5(4) . .
C3 C2 C6 115.5(4) . .
C3 C2 C1 122.6(4) . .
C6 C2 C1 121.7(4) . .
C4 C3 C2 124.1(4) . .
C4 C3 H3 117.9 . .
C2 C3 H3 117.9 . .
C3 C4 C5 124.7(4) . .
C3 C4 C4 119.4(4) . 2_676
C5 C4 C4 115.8(4) . 2_676
C6 C5 C4 122.9(4) 2_676 .
C6 C5 H5 118.6 2_676 .
C4 C5 H5 118.6 . .
C5 C6 C2 121.8(4) 2_676 .
C5 C6 H6 119.1 2_676 .
C2 C6 H6 119.1 . .
C2' C1' C6' 112.5(4) . .
C2' C1' N1 111.6(3) . .
C6' C1' N1 108.1(3) . .
C2' C1' H1' 108.1 . .
C6' C1' H1' 108.1 . .
N1 C1' H1' 108.1 . .
C1' C2' C3' 110.1(4) . .
C1' C2' H2A 109.6 . .
C3' C2' H2A 109.6 . .
C1' C2' H2B 109.6 . .
C3' C2' H2B 109.6 . .
H2A C2' H2B 108.2 . .
C4' C3' C2' 111.9(5) . .
C4' C3' H3A 109.2 . .
C2' C3' H3A 109.2 . .
C4' C3' H3B 109.2 . .
C2' C3' H3B 109.2 . .
H3A C3' H3B 107.9 . .
C5' C4' C3' 111.4(5) . .
C5' C4' H4A 109.3 . .
C3' C4' H4A 109.3 . .
C5' C4' H4B 109.3 . .
C3' C4' H4B 109.3 . .
H4A C4' H4B 108.0 . .
C4' C5' C6' 111.1(4) . .
C4' C5' H5A 109.4 . .
C6' C5' H5A 109.4 . .
C4' C5' H5B 109.4 . .
C6' C5' H5B 109.4 . .
H5A C5' H5B 108.0 . .
C1' C6' C5' 111.7(4) . .
C1' C6' H6A 109.3 . .
C5' C6' H6A 109.3 . .
C1' C6' H6B 109.3 . .
C5' C6' H6B 109.3 . .
H6A C6' H6B 108.0 . .
N1 C7' C8' 112.7(3) . .
N1 C7' C12' 107.9(3) . .
C8' C7' C12' 112.5(4) . .
N1 C7' H7' 107.8 . .
C8' C7' H7' 107.8 . .
C12' C7' H7' 107.8 . .
C7' C8' C9' 110.3(4) . .
C7' C8' H8A 109.6 . .
C9' C8' H8A 109.6 . .
C7' C8' H8B 109.6 . .
C9' C8' H8B 109.6 . .
H8A C8' H8B 108.1 . .
C10' C9' C8' 111.3(4) . .
C10' C9' H9A 109.4 . .
C8' C9' H9A 109.4 . .
C10' C9' H9B 109.4 . .
C8' C9' H9B 109.4 . .
H9A C9' H9B 108.0 . .
C11' C10' C9' 111.2(5) . .
C11' C10' H10A 109.4 . .
C9' C10' H10A 109.4 . .
C11' C10' H10B 109.4 . .
C9' C10' H10B 109.4 . .
H10A C10' H10B 108.0 . .
C10' C11' C12' 111.4(4) . .
C10' C11' H11A 109.4 . .
C12' C11' H11A 109.4 . .
C10' C11' H11B 109.4 . .
C12' C11' H11B 109.4 . .
H11A C11' H11B 108.0 . .
C7' C12' C11' 111.3(3) . .
C7' C12' H12A 109.4 . .
C11' C12' H12A 109.4 . .
C7' C12' H12B 109.4 . .
C11' C12' H12B 109.4 . .
H12A C12' H12B 108.0 . .

loop_
_geom_bond_atom_site_label_1
_geom_bond_atom_site_label_2
_geom_bond_distance
_geom_bond_site_symmetry_2
N1 C1' 1.504(5) .
N1 C7' 1.501(5) .
N1 H1A 0.9000 .
N1 H1B 0.9000 .
O1 C1 1.258(5) .
O2 O2 0.000(7) 1
O2 C1 1.269(6) .
C1 O2 1.269(6) 1
C1 C2 1.457(6) .
C2 C3 1.387(5) .
C2 C6 1.438(6) .
C3 C4 1.368(6) .
C3 H3 0.9300 .
C4 C5 1.424(5) .
C4 C4 1.449(8) 2_676
C5 C6 1.328(6) 2_676
C5 H5 0.9300 .
C6 C5 1.328(6) 2_676
C6 H6 0.9300 .
C1' C2' 1.501(7) .
C1' C6' 1.498(6) .
C1' H1' 0.9800 .
C2' C3' 1.526(7) .
C2' H2A 0.9700 .
C2' H2B 0.9700 .
C3' C4' 1.512(8) .
C3' H3A 0.9700 .
C3' H3B 0.9700 .
C4' C5' 1.497(8) .
C4' H4A 0.9700 .
C4' H4B 0.9700 .
C5' C6' 1.521(6) .
C5' H5A 0.9700 .
C5' H5B 0.9700 .
C6' H6A 0.9700 .
C6' H6B 0.9700 .
C7' C8' 1.505(6) .
C7' C12' 1.507(5) .
C7' H7' 0.9800 .
C8' C9' 1.526(7) .
C8' H8A 0.9700 .
C8' H8B 0.9700 .
C9' C10' 1.518(7) .
C9' H9A 0.9700 .
C9' H9B 0.9700 .
C10' C11' 1.492(8) .
C10' H10A 0.9700 .
C10' H10B 0.9700 .
C11' C12' 1.514(6) .
C11' H11A 0.9700 .
C11' H11B 0.9700 .
C12' H12A 0.9700 .
C12' H12B 0.9700 .

loop_
_geom_hbond_atom_site_label_D
_geom_hbond_atom_site_label_H
_geom_hbond_atom_site_label_A
_geom_hbond_distance_DH
_geom_hbond_distance_HA
_geom_hbond_distance_DA
_geom_hbond_angle_DHA
_geom_hbond_site_symmetry_A
N1 H1A O1 0.90 1.87 2.747(5) 164.1 2_565
N1 H1B O2 0.90 1.84 2.717(4) 165.5 1
